data_7025194
loop_
_publ_author_name
'Bozic-Weber, Biljana'
'Constable, Edwin C.'
'Housecroft, Catherine E.'
'Neuburger, Markus'
'Price, Jason R.'

_publ_section_title
;
 Sticky complexes: carboxylic acid-functionalized
 N-phenylpyridin-2-ylmethanimine ligands as anchoring domains for copper
 and ruthenium dye-sensitized solar cells.
;
_journal_issue 15
_journal_name_full 'Dalton transactions (Cambridge, England : 2003)'
_journal_page_first 3585
_journal_page_last 3594
_journal_paper_doi 10.1039/b925623g
_journal_volume 39
_journal_year 2010
_chemical_formula_moiety 'C33 H26 N6 O2 Ru, 2(F6 P), 2.2(C2 H3 N)'
_chemical_formula_sum 'C37.4 H32.6 F12 N8.2 O2 P2 Ru'
_chemical_formula_weight 1019.94
_space_group_IT_number 14
_symmetry_cell_setting monoclinic
_symmetry_space_group_name_Hall '-P 2yn'
_symmetry_space_group_name_H-M 'P 1 21/n 1'
_atom_sites_solution_hydrogens geom
_atom_sites_solution_primary direct
_audit_creation_date 09-08-18
_audit_creation_method CRYSTALS_ver_12.86
_cell_angle_alpha 90
_cell_angle_beta 100.742(3)
_cell_angle_gamma 90
_cell_formula_units_Z 4
_cell_length_a 14.0032(8)
_cell_length_b 19.8547(13)
_cell_length_c 15.4352(10)
_cell_measurement_reflns_used 9830
_cell_measurement_temperature 123
_cell_measurement_theta_max 28
_cell_measurement_theta_min 3
_cell_volume 4216.2(5)
_computing_cell_refinement 'Apex2 (Bruker AXS, 2006)'
_computing_data_collection 'Apex2 (Bruker AXS, 2006)'
_computing_data_reduction 'Apex2 (Bruker AXS, 2006)'
_computing_molecular_graphics 'CAMERON (Watkin et al., 1996)'
_computing_publication_material 'CRYSTALS (Betteridge et al., 2003)'
_computing_structure_refinement 'CRYSTALS (Betteridge et al., 2003)'
_computing_structure_solution 'SIR92 (Altomare et al., 1994)'
_diffrn_ambient_temperature 123
_diffrn_measured_fraction_theta_full 0.997
_diffrn_measured_fraction_theta_max 0.997
_diffrn_measurement_device 'Bruker Kappa Apex2'
_diffrn_measurement_device_type Area
_diffrn_measurement_method '\f & \w scans'
_diffrn_radiation_monochromator graphite
_diffrn_radiation_type 'Mo K\a'
_diffrn_radiation_wavelength 0.71073
_diffrn_reflns_av_R_equivalents 0.054
_diffrn_reflns_limit_h_max 18
_diffrn_reflns_limit_h_min -18
_diffrn_reflns_limit_k_max 26
_diffrn_reflns_limit_k_min -26
_diffrn_reflns_limit_l_max 20
_diffrn_reflns_limit_l_min -20
_diffrn_reflns_number 81523
_diffrn_reflns_theta_full 28.326
_diffrn_reflns_theta_max 28.326
_diffrn_reflns_theta_min 1.690
_diffrn_standards_number 0
_exptl_absorpt_coefficient_mu 0.546
_exptl_absorpt_correction_T_max 0.98
_exptl_absorpt_correction_T_min 0.98
_exptl_absorpt_correction_type multi-scan
_exptl_absorpt_process_details 'DENZO/SCALEPACK (Otwinowski & Minor, 1997)'
_exptl_crystal_colour red
_exptl_crystal_density_diffrn 1.607
_exptl_crystal_density_method 'not measured'
_exptl_crystal_description block
_exptl_crystal_F_000 2049.638
_exptl_crystal_size_max 0.17
_exptl_crystal_size_mid 0.04
_exptl_crystal_size_min 0.03
_refine_diff_density_max 1.99
_refine_diff_density_min -0.60
_refine_ls_extinction_method None
_refine_ls_goodness_of_fit_ref 1.0280
_refine_ls_hydrogen_treatment constr
_refine_ls_matrix_type full
_refine_ls_number_parameters 586
_refine_ls_number_reflns 7564
_refine_ls_number_restraints 803
_refine_ls_R_factor_all 0.0580
_refine_ls_R_factor_gt 0.0409
_refine_ls_shift/su_max 0.000923
_refine_ls_structure_factor_coef F
_refine_ls_weighting_details
;
Method, part 1, Chebychev polynomial, (Watkin, 1994, Prince, 1982)
[weight] = 1.0/[A~0~*T~0~(x)+A~1~*T~1~(x) ... +A~n-1~]*T~n-1~(x)]
where A~i~ are the Chebychev coefficients listed below and x= Fcalc/Fmax
Method = Robust Weighting (Prince, 1982)
W = [weight] * [1-(deltaF/6*sigmaF)^2^]^2^
A~i~ are:
0.264 0.205 0.117
;
_refine_ls_weighting_scheme calc
_refine_ls_wR_factor_all 0.0593
_refine_ls_wR_factor_gt 0.0415
_refine_ls_wR_factor_ref 0.0405
_reflns_limit_h_max 18
_reflns_limit_h_min -18
_reflns_limit_k_max 26
_reflns_limit_k_min 0
_reflns_limit_l_max 20
_reflns_limit_l_min 0
_reflns_number_gt 7892
_reflns_number_total 10482
_reflns_threshold_expression I>2.0\s(I)
_oxford_diffrn_Wilson_B_factor 1.26
_oxford_diffrn_Wilson_scale 221.92
_oxford_refine_ls_r_factor_ref 0.0390
_oxford_refine_ls_scale 0.07157(7)
_oxford_reflns_number_all 10457
_oxford_reflns_threshold_expression_ref I>3.0\s(I)
_oxford_structure_analysis_title 'jp170_123k_0m in P2(1)/n'
_cod_data_source_file b925623g.txt
_cod_data_source_block jp170
_cod_depositor_comments
;
The following automatic conversions were performed:

'_symmetry_cell_setting' value 'Monoclinic' changed to 'monoclinic'
according to /home/saulius/struct/CIF-dictionaries/cif_core.dic
dictionary named 'cif_core.dic' version 2.4.2 from 2011-04-26.

Automatic conversion script
Id: cif_fix_values 1891 2012-01-12 08:04:46Z andrius 
;
_cod_original_sg_symbol_H-M 'P 21/n'
_cod_original_formula_sum 'C37.40 H32.60 F12 N8.20 O2 P2 Ru1'
_cod_database_code 7025194

loop_
_symmetry_equiv_pos_as_xyz
x,y,z
-x,-y,-z
-x+1/2,y+1/2,-z+1/2
x+1/2,-y+1/2,z+1/2

loop_
_atom_site_label
_atom_site_type_symbol
_atom_site_fract_x
_atom_site_fract_y
_atom_site_fract_z
_atom_site_U_iso_or_equiv
_atom_site_occupancy
_atom_site_adp_type
_atom_site_refinement_flags_posn
_atom_site_refinement_flags_adp
Ru1 Ru 0.693051(13) 0.109364(9) 0.744325(12) 0.0133 1.0000 Uani . .
N1 N 0.66280(14) 0.07448(10) 0.86184(13) 0.0159 1.0000 Uani . .
N2 N 0.60972(15) 0.18611(10) 0.78054(14) 0.0162 1.0000 Uani . .
N3 N 0.56554(15) 0.07617(10) 0.66638(14) 0.0161 1.0000 Uani . .
N4 N 0.70542(15) 0.14837(10) 0.62245(13) 0.0158 1.0000 Uani . .
N5 N 0.78048(16) 0.03155(11) 0.71778(13) 0.0184 1.0000 Uani . .
N6 N 0.82642(15) 0.13904(11) 0.81291(14) 0.0181 1.0000 Uani . .
O1 O 0.42872(14) 0.43898(10) 0.55207(14) 0.0290 1.0000 Uani . .
O2 O 0.58731(14) 0.45574(10) 0.55282(14) 0.0272 1.0000 Uani . .
C1 C 0.69730(19) 0.01842(13) 0.90443(17) 0.0211 1.0000 Uani . .
C2 C 0.6731(2) -0.00072(15) 0.98428(18) 0.0255 1.0000 Uani . .
C3 C 0.6103(2) 0.03931(15) 1.02132(18) 0.0255 1.0000 Uani . .
C4 C 0.5732(2) 0.09768(13) 0.97777(17) 0.0231 1.0000 Uani . .
C5 C 0.60134(17) 0.11412(13) 0.89915(16) 0.0183 1.0000 Uani . .
C6 C 0.57150(18) 0.17538(13) 0.84964(17) 0.0191 1.0000 Uani . .
C7 C 0.58441(18) 0.24618(12) 0.72978(16) 0.0168 1.0000 Uani . .
C8 C 0.65954(18) 0.28459(12) 0.70805(17) 0.0190 1.0000 Uani . .
C9 C 0.63802(19) 0.34199(13) 0.65699(18) 0.0213 1.0000 Uani . .
C10 C 0.54102(19) 0.36052(12) 0.62766(17) 0.0197 1.0000 Uani . .
C11 C 0.46637(19) 0.32119(13) 0.64901(18) 0.0223 1.0000 Uani . .
C12 C 0.48748(19) 0.26363(13) 0.70020(18) 0.0218 1.0000 Uani . .
C13 C 0.52127(19) 0.42280(13) 0.57383(17) 0.0214 1.0000 Uani . .
C21 C 0.49717(19) 0.03910(13) 0.69464(17) 0.0206 1.0000 Uani . .
C22 C 0.4098(2) 0.02301(14) 0.64129(19) 0.0257 1.0000 Uani . .
C23 C 0.3909(2) 0.04626(15) 0.55552(19) 0.0270 1.0000 Uani . .
C24 C 0.46101(19) 0.08403(15) 0.52481(18) 0.0246 1.0000 Uani . .
C25 C 0.54803(18) 0.09813(12) 0.58122(16) 0.0172 1.0000 Uani . .
C26 C 0.62779(18) 0.13756(12) 0.55610(16) 0.0171 1.0000 Uani . .
C27 C 0.6251(2) 0.16330(14) 0.47178(17) 0.0246 1.0000 Uani . .
C28 C 0.7026(2) 0.20170(15) 0.45492(18) 0.0273 1.0000 Uani . .
C29 C 0.7814(2) 0.21251(15) 0.52225(19) 0.0260 1.0000 Uani . .
C30 C 0.78076(19) 0.18469(13) 0.60447(17) 0.0213 1.0000 Uani . .
C31 C 0.7500(2) -0.02446(14) 0.67155(18) 0.0245 1.0000 Uani . .
C32 C 0.8139(3) -0.07079(15) 0.64657(19) 0.0321 1.0000 Uani . .
C33 C 0.9123(3) -0.05939(18) 0.6701(2) 0.0381 1.0000 Uani . .
C34 C 0.9447(2) -0.00302(18) 0.7195(2) 0.0339 1.0000 Uani . .
C35 C 0.87808(19) 0.04164(14) 0.74406(17) 0.0224 1.0000 Uani . .
C36 C 0.90382(18) 0.10072(14) 0.80099(17) 0.0217 1.0000 Uani . .
C37 C 0.99809(19) 0.11581(17) 0.8437(2) 0.0300 1.0000 Uani . .
C38 C 1.0133(2) 0.16981(17) 0.9008(2) 0.0327 1.0000 Uani . .
C39 C 0.9351(2) 0.20698(15) 0.91590(19) 0.0272 1.0000 Uani . .
C40 C 0.8426(2) 0.19065(13) 0.87066(17) 0.0221 1.0000 Uani . .
N7 N 0.7587(6) 0.2961(3) 0.9956(3) 0.0767 0.7106 Uani D U
C41 C 0.7383(4) 0.2650(2) 1.0498(3) 0.0430 0.7106 Uani D U
C42 C 0.7066(4) 0.2255(3) 1.1163(3) 0.0435 0.7106 Uani D U
N8 N 0.5026(4) 0.3124(3) 0.9439(4) 0.0486 0.5913 Uani D U
C43 C 0.5182(5) 0.3427(3) 1.0072(4) 0.0461 0.5913 Uani D U
C44 C 0.5427(7) 0.3778(6) 1.0834(5) 0.0861 0.5913 Uani D U
N9 N 0.8374(6) 0.0371(4) 1.4523(5) 0.1268 0.8985 Uani D U
C45 C 0.8269(5) 0.0649(3) 1.3853(4) 0.0703 0.8985 Uani D U
C46 C 0.8053(4) 0.0974(3) 1.3041(4) 0.0657 0.8985 Uani D U
P1 P 0.53658(5) -0.15371(3) 0.78959(5) 0.0221 1.0000 Uani . .
F1 F 0.5881(2) -0.21879(12) 0.76006(15) 0.0601 1.0000 Uani . .
F2 F 0.4872(2) -0.08782(11) 0.81974(17) 0.0614 1.0000 Uani . .
F3 F 0.63842(17) -0.12686(17) 0.83870(17) 0.0697 1.0000 Uani . .
F4 F 0.51979(16) -0.19122(10) 0.87698(12) 0.0412 1.0000 Uani . .
F5 F 0.43510(17) -0.18014(16) 0.73814(15) 0.0640 1.0000 Uani . .
F6 F 0.55211(16) -0.11613(10) 0.70041(13) 0.0425 1.0000 Uani . .
P2 P 0.27247(5) 0.13602(4) 0.80656(5) 0.0276 1.0000 Uani . .
F7 F 0.20899(18) 0.07103(13) 0.7770(2) 0.0652 1.0000 Uani . .
F8 F 0.33507(17) 0.20293(12) 0.83577(19) 0.0573 1.0000 Uani . .
F9 F 0.36519(15) 0.09041(12) 0.83989(15) 0.0477 1.0000 Uani . .
F10 F 0.30218(19) 0.14139(13) 0.71209(14) 0.0557 1.0000 Uani . .
F11 F 0.17935(16) 0.18236(12) 0.77433(14) 0.0492 1.0000 Uani . .
F12 F 0.24321(16) 0.13319(11) 0.90149(13) 0.0446 1.0000 Uani . .
H21 H 0.6992 -0.0402 1.0121 0.0301 1.0000 Uiso R .
H31 H 0.5922 0.0273 1.0738 0.0308 1.0000 Uiso R .
H41 H 0.5307 0.1252 1.0005 0.0278 1.0000 Uiso R .
H61 H 0.5277 0.2048 0.8682 0.0230 1.0000 Uiso R .
H81 H 0.7241 0.2726 0.7281 0.0228 1.0000 Uiso R .
H91 H 0.6880 0.3675 0.6423 0.0253 1.0000 Uiso R .
H111 H 0.4033 0.3338 0.6292 0.0267 1.0000 Uiso R .
H121 H 0.4380 0.2369 0.7139 0.0266 1.0000 Uiso R .
H211 H 0.5092 0.0247 0.7522 0.0251 1.0000 Uiso R .
H221 H 0.3654 -0.0031 0.6635 0.0311 1.0000 Uiso R .
H231 H 0.3308 0.0369 0.5186 0.0318 1.0000 Uiso R .
H241 H 0.4503 0.0998 0.4672 0.0277 1.0000 Uiso R .
H271 H 0.5721 0.1544 0.4272 0.0291 1.0000 Uiso R .
H281 H 0.7022 0.2197 0.3997 0.0332 1.0000 Uiso R .
H291 H 0.8334 0.2381 0.5130 0.0317 1.0000 Uiso R .
H301 H 0.8346 0.1911 0.6497 0.0258 1.0000 Uiso R .
H311 H 0.6832 -0.0317 0.6555 0.0287 1.0000 Uiso R .
H321 H 0.7904 -0.1083 0.6155 0.0391 1.0000 Uiso R .
H331 H 0.9553 -0.0892 0.6535 0.0468 1.0000 Uiso R .
H341 H 1.0104 0.0052 0.7369 0.0409 1.0000 Uiso R .
H371 H 1.0500 0.0904 0.8331 0.0358 1.0000 Uiso R .
H381 H 1.0756 0.1809 0.9282 0.0389 1.0000 Uiso R .
H391 H 0.9431 0.2423 0.9553 0.0319 1.0000 Uiso R .
H401 H 0.7910 0.2161 0.8794 0.0257 1.0000 Uiso R .
H421 H 0.7449 0.2354 1.1740 0.0681 0.7106 Uiso R .
H423 H 0.6393 0.2348 1.1189 0.0683 0.7106 Uiso R .
H422 H 0.7130 0.1776 1.1052 0.0680 0.7106 Uiso R .
H442 H 0.4945 0.4109 1.0847 0.1210 0.5913 Uiso R .
H441 H 0.5455 0.3463 1.1286 0.1209 0.5913 Uiso R .
H443 H 0.6037 0.3970 1.0843 0.1209 0.5913 Uiso R .
H462 H 0.8475 0.1341 1.3014 0.1051 0.8985 Uiso R .
H463 H 0.7412 0.1151 1.2896 0.1049 0.8985 Uiso R .
H461 H 0.8094 0.0703 1.2550 0.1051 0.8985 Uiso R .
H11 H 0.7399 -0.0082 0.8805 0.0260 1.0000 Uiso R .
H1 H 0.4230 0.4727 0.5213 0.0442 1.0000 Uiso R .

loop_
_atom_site_aniso_label
_atom_site_aniso_U_11
_atom_site_aniso_U_22
_atom_site_aniso_U_33
_atom_site_aniso_U_23
_atom_site_aniso_U_13
_atom_site_aniso_U_12
Ru1 0.01350(8) 0.01249(8) 0.01366(8) 0.00212(8) 0.00202(5) 0.00069(7)
N1 0.0148(9) 0.0163(9) 0.0158(9) 0.0012(7) 0.0007(7) 0.0008(7)
N2 0.0149(9) 0.0129(9) 0.0201(10) 0.0019(7) 0.0012(7) 0.0017(7)
N3 0.0167(9) 0.0128(9) 0.0184(9) 0.0003(7) 0.0023(7) 0.0002(7)
N4 0.0164(9) 0.0146(9) 0.0168(9) 0.0024(7) 0.0039(7) 0.0010(7)
N5 0.0223(10) 0.0175(10) 0.0160(9) 0.0029(8) 0.0053(8) 0.0035(8)
N6 0.0158(9) 0.0200(10) 0.0180(10) 0.0048(8) 0.0021(8) -0.0007(8)
O1 0.0227(9) 0.0215(9) 0.0420(12) 0.0154(8) 0.0038(8) 0.0044(8)
O2 0.0229(9) 0.0182(9) 0.0381(11) 0.0124(8) -0.0007(8) -0.0025(7)
C1 0.0219(12) 0.0204(12) 0.0208(12) 0.0035(9) 0.0033(9) 0.0038(10)
C2 0.0284(13) 0.0254(13) 0.0226(12) 0.0089(10) 0.0044(10) 0.0025(11)
C3 0.0315(14) 0.0285(13) 0.0178(12) 0.0044(10) 0.0076(10) -0.0014(11)
C4 0.0261(12) 0.0239(13) 0.0211(12) 0.0000(9) 0.0088(10) 0.0016(10)
C5 0.0184(10) 0.0179(11) 0.0184(10) 0.0012(9) 0.0024(8) 0.0011(9)
C6 0.0185(11) 0.0179(11) 0.0211(11) 0.0021(9) 0.0047(9) 0.0032(9)
C7 0.0199(11) 0.0123(10) 0.0179(11) 0.0014(8) 0.0022(9) 0.0019(9)
C8 0.0179(11) 0.0160(11) 0.0230(12) 0.0034(9) 0.0033(9) 0.0008(9)
C9 0.0219(12) 0.0145(11) 0.0267(13) 0.0027(9) 0.0027(10) -0.0009(9)
C10 0.0219(12) 0.0139(11) 0.0224(12) 0.0031(9) 0.0017(9) 0.0015(9)
C11 0.0184(11) 0.0206(12) 0.0269(13) 0.0072(10) 0.0017(10) 0.0045(9)
C12 0.0186(11) 0.0188(12) 0.0285(13) 0.0041(10) 0.0055(10) 0.0000(9)
C13 0.0235(12) 0.0150(11) 0.0241(12) 0.0028(9) 0.0006(10) 0.0015(9)
C21 0.0214(12) 0.0204(12) 0.0202(11) 0.0026(9) 0.0043(9) -0.0023(9)
C22 0.0206(12) 0.0268(13) 0.0302(14) 0.0023(11) 0.0061(10) -0.0064(10)
C23 0.0197(12) 0.0305(14) 0.0282(14) -0.0008(11) -0.0021(10) -0.0035(11)
C24 0.0221(12) 0.0292(13) 0.0208(12) 0.0018(10) -0.0001(10) 0.0003(10)
C25 0.0204(11) 0.0147(11) 0.0160(10) 0.0001(8) 0.0018(9) 0.0019(8)
C26 0.0184(11) 0.0152(10) 0.0176(11) 0.0014(9) 0.0028(9) 0.0034(9)
C27 0.0258(13) 0.0295(14) 0.0176(11) 0.0042(10) 0.0020(10) 0.0000(11)
C28 0.0328(14) 0.0301(14) 0.0198(12) 0.0083(11) 0.0071(11) -0.0006(11)
C29 0.0261(13) 0.0275(13) 0.0261(13) 0.0061(11) 0.0090(11) -0.0051(11)
C30 0.0212(12) 0.0212(12) 0.0211(12) 0.0013(9) 0.0032(10) -0.0021(9)
C31 0.0319(14) 0.0208(12) 0.0203(12) -0.0004(10) 0.0040(10) 0.0039(10)
C32 0.0500(18) 0.0238(13) 0.0221(13) -0.0028(10) 0.0055(12) 0.0118(13)
C33 0.0462(18) 0.0407(17) 0.0298(15) 0.0016(13) 0.0134(13) 0.0261(15)
C34 0.0284(14) 0.0446(17) 0.0298(15) 0.0040(13) 0.0081(12) 0.0146(13)
C35 0.0214(12) 0.0277(13) 0.0188(12) 0.0050(10) 0.0059(10) 0.0046(10)
C36 0.0184(11) 0.0280(14) 0.0197(11) 0.0053(10) 0.0058(9) -0.0001(10)
C37 0.0150(11) 0.0424(16) 0.0324(14) 0.0067(13) 0.0037(10) -0.0003(12)
C38 0.0181(12) 0.0442(17) 0.0331(15) 0.0066(13) -0.0020(11) -0.0100(12)
C39 0.0297(14) 0.0264(14) 0.0225(13) 0.0032(10) -0.0028(11) -0.0097(11)
C40 0.0250(13) 0.0207(12) 0.0197(12) 0.0037(9) 0.0015(10) -0.0048(10)
N7 0.155(5) 0.045(3) 0.037(2) 0.006(2) 0.033(3) 0.038(3)
C41 0.052(3) 0.036(2) 0.042(2) -0.0087(19) 0.012(2) 0.008(2)
C42 0.043(2) 0.038(2) 0.050(3) -0.005(2) 0.010(2) -0.006(2)
N8 0.054(3) 0.041(3) 0.053(3) -0.006(2) 0.015(2) 0.004(2)
C43 0.039(3) 0.048(3) 0.053(3) 0.002(3) 0.012(3) 0.012(3)
C44 0.073(4) 0.139(6) 0.042(3) -0.010(4) -0.001(3) -0.030(5)
N9 0.114(4) 0.101(4) 0.148(5) 0.025(4) -0.021(4) -0.010(4)
C45 0.069(3) 0.048(3) 0.087(3) -0.004(2) -0.004(3) 0.003(2)
C46 0.053(3) 0.060(3) 0.091(3) -0.002(3) 0.031(3) -0.002(2)
P1 0.0217(3) 0.0213(3) 0.0233(3) -0.0020(3) 0.0045(3) 0.0021(3)
F1 0.0948(19) 0.0445(12) 0.0433(12) -0.0058(10) 0.0186(12) 0.0355(12)
F2 0.101(2) 0.0327(10) 0.0644(15) 0.0108(10) 0.0510(14) 0.0293(12)
F3 0.0389(12) 0.111(2) 0.0555(14) -0.0280(14) 0.0001(10) -0.0261(14)
F4 0.0582(13) 0.0386(10) 0.0281(9) 0.0081(8) 0.0110(9) 0.0068(9)
F5 0.0408(12) 0.103(2) 0.0410(12) 0.0141(13) -0.0106(10) -0.0300(13)
F6 0.0552(12) 0.0402(11) 0.0370(10) 0.0050(9) 0.0214(9) -0.0049(9)
P2 0.0237(3) 0.0340(4) 0.0263(3) 0.0064(3) 0.0080(3) 0.0074(3)
F7 0.0472(13) 0.0532(14) 0.098(2) -0.0271(14) 0.0190(13) -0.0097(11)
F8 0.0474(13) 0.0480(13) 0.0832(17) -0.0101(12) 0.0295(12) -0.0094(10)
F9 0.0340(10) 0.0614(14) 0.0493(12) 0.0172(10) 0.0120(9) 0.0240(10)
F10 0.0717(15) 0.0680(15) 0.0346(11) 0.0138(10) 0.0280(10) 0.0320(13)
F11 0.0416(11) 0.0676(15) 0.0392(11) 0.0133(10) 0.0096(9) 0.0315(11)
F12 0.0497(12) 0.0551(12) 0.0342(10) 0.0180(9) 0.0209(9) 0.0211(10)

loop_
_atom_type_symbol
_atom_type_scat_dispersion_real
_atom_type_scat_dispersion_imag
_atom_type_scat_Cromer_Mann_a1
_atom_type_scat_Cromer_Mann_b1
_atom_type_scat_Cromer_Mann_a2
_atom_type_scat_Cromer_Mann_b2
_atom_type_scat_Cromer_Mann_a3
_atom_type_scat_Cromer_Mann_b3
_atom_type_scat_Cromer_Mann_a4
_atom_type_scat_Cromer_Mann_b4
_atom_type_scat_Cromer_Mann_c
_atom_type_scat_source
C 0.0033 0.0016 2.3100 20.8439 1.0200 10.2075 1.5886 0.5687 0.8650 51.6512 0.2156 'International Tables Vol C 4.2.6.8 and 6.1.1.4'
H 0.0000 0.0000 0.4930 10.5109 0.3229 26.1257 0.1402 3.1424 0.0408 57.7998 0.0030 'International Tables Vol C 4.2.6.8 and 6.1.1.4'
N 0.0061 0.0033 12.2126 0.0057 3.1322 9.8933 2.0125 28.9975 1.1663 0.5826 -11.5290 'International Tables Vol C 4.2.6.8 and 6.1.1.4'
O 0.0106 0.0060 3.0485 13.2771 2.2868 5.7011 1.5463 0.3239 0.8670 32.9089 0.2508 'International Tables Vol C 4.2.6.8 and 6.1.1.4'
F 0.0171 0.0103 3.5392 10.2825 2.6412 4.2944 1.5170 0.2615 1.0243 26.1476 0.2776 'International Tables Vol C 4.2.6.8 and 6.1.1.4'
P 0.1023 0.0942 6.4345 1.9067 4.1791 27.1570 1.7800 0.5260 1.4908 68.1645 1.1149 'International Tables Vol C 4.2.6.8 and 6.1.1.4'
Ru -1.2594 0.8363 19.2674 0.8085 12.9182 8.4347 4.8634 24.7997 1.5676 94.2928 5.3787 'International Tables Vol C 4.2.6.8 and 6.1.1.4'

loop_
_geom_angle_atom_site_label_1
_geom_angle_atom_site_label_2
_geom_angle_atom_site_label_3
_geom_angle
_geom_angle_publ_flag
N1 Ru1 N2 77.85(8) yes
N1 Ru1 N3 96.22(8) yes
N2 Ru1 N3 85.54(8) yes
N1 Ru1 N4 172.79(8) yes
N2 Ru1 N4 96.75(8) yes
N3 Ru1 N4 78.46(8) yes
N1 Ru1 N5 98.66(8) yes
N2 Ru1 N5 175.79(8) yes
N3 Ru1 N5 97.24(8) yes
N4 Ru1 N5 86.92(8) yes
N1 Ru1 N6 87.66(8) yes
N2 Ru1 N6 98.90(8) yes
N3 Ru1 N6 174.66(8) yes
N4 Ru1 N6 97.98(8) yes
N5 Ru1 N6 78.50(9) yes
Ru1 N1 C1 126.79(17) yes
Ru1 N1 C5 115.21(16) yes
C1 N1 C5 118.0(2) yes
Ru1 N2 C6 116.32(16) yes
Ru1 N2 C7 124.18(16) yes
C6 N2 C7 119.2(2) yes
Ru1 N3 C21 125.21(17) yes
Ru1 N3 C25 116.11(16) yes
C21 N3 C25 118.5(2) yes
Ru1 N4 C26 115.66(16) yes
Ru1 N4 C30 126.00(17) yes
C26 N4 C30 118.3(2) yes
Ru1 N5 C31 125.68(19) yes
Ru1 N5 C35 115.46(17) yes
C31 N5 C35 118.6(2) yes
Ru1 N6 C36 116.06(17) yes
Ru1 N6 C40 125.65(18) yes
C36 N6 C40 118.2(2) yes
C13 O1 H1 109.5 no
N1 C1 C2 122.5(2) yes
N1 C1 H11 118.8 no
C2 C1 H11 118.7 no
C1 C2 C3 119.2(2) yes
C1 C2 H21 119.8 no
C3 C2 H21 121.0 no
C2 C3 C4 119.2(2) yes
C2 C3 H31 120.9 no
C4 C3 H31 119.9 no
C3 C4 C5 118.6(2) yes
C3 C4 H41 121.2 no
C5 C4 H41 120.2 no
C4 C5 N1 122.5(2) yes
C4 C5 C6 123.8(2) yes
N1 C5 C6 113.6(2) yes
C5 C6 N2 116.5(2) yes
C5 C6 H61 120.3 no
N2 C6 H61 123.2 no
N2 C7 C8 117.8(2) yes
N2 C7 C12 120.8(2) yes
C8 C7 C12 121.3(2) yes
C7 C8 C9 119.6(2) yes
C7 C8 H81 120.8 no
C9 C8 H81 119.6 no
C8 C9 C10 119.7(2) yes
C8 C9 H91 119.7 no
C10 C9 H91 120.6 no
C9 C10 C11 120.2(2) yes
C9 C10 C13 117.9(2) yes
C11 C10 C13 121.9(2) yes
C10 C11 C12 120.4(2) yes
C10 C11 H111 119.2 no
C12 C11 H111 120.4 no
C7 C12 C11 118.8(2) yes
C7 C12 H121 120.4 no
C11 C12 H121 120.8 no
C10 C13 O1 114.7(2) yes
C10 C13 O2 121.4(2) yes
O1 C13 O2 123.9(2) yes
N3 C21 C22 122.7(2) yes
N3 C21 H211 118.1 no
C22 C21 H211 119.2 no
C21 C22 C23 119.0(2) yes
C21 C22 H221 119.5 no
C23 C22 H221 121.4 no
C22 C23 C24 119.1(3) yes
C22 C23 H231 120.3 no
C24 C23 H231 120.6 no
C23 C24 C25 119.3(2) yes
C23 C24 H241 120.8 no
C25 C24 H241 119.9 no
C24 C25 N3 121.3(2) yes
C24 C25 C26 124.2(2) yes
N3 C25 C26 114.5(2) yes
C25 C26 N4 115.0(2) yes
C25 C26 C27 123.5(2) yes
N4 C26 C27 121.5(2) yes
C26 C27 C28 119.4(3) yes
C26 C27 H271 120.0 no
C28 C27 H271 120.6 no
C27 C28 C29 119.0(2) yes
C27 C28 H281 120.9 no
C29 C28 H281 120.1 no
C28 C29 C30 119.1(3) yes
C28 C29 H291 120.8 no
C30 C29 H291 120.1 no
C29 C30 N4 122.7(2) yes
C29 C30 H301 119.2 no
N4 C30 H301 118.1 no
N5 C31 C32 122.5(3) yes
N5 C31 H311 118.2 no
C32 C31 H311 119.3 no
C31 C32 C33 118.9(3) yes
C31 C32 H321 119.9 no
C33 C32 H321 121.2 no
C32 C33 C34 119.2(3) yes
C32 C33 H331 120.0 no
C34 C33 H331 120.8 no
C33 C34 C35 119.9(3) yes
C33 C34 H341 120.7 no
C35 C34 H341 119.4 no
C34 C35 N5 120.7(3) yes
C34 C35 C36 124.8(3) yes
N5 C35 C36 114.5(2) yes
C35 C36 N6 114.4(2) yes
C35 C36 C37 124.0(3) yes
N6 C36 C37 121.5(3) yes
C36 C37 C38 119.3(3) yes
C36 C37 H371 120.4 no
C38 C37 H371 120.3 no
C37 C38 C39 119.5(3) yes
C37 C38 H381 119.9 no
C39 C38 H381 120.7 no
C38 C39 C40 119.1(3) yes
C38 C39 H391 121.2 no
C40 C39 H391 119.8 no
C39 C40 N6 122.3(3) yes
C39 C40 H401 119.1 no
N6 C40 H401 118.6 no
N7 C41 C42 176.7(7) yes
C41 C42 H421 110.9 no
C41 C42 H423 111.2 no
H421 C42 H423 107.2 no
C41 C42 H422 111.1 no
H421 C42 H422 107.9 no
H423 C42 H422 108.4 no
N8 C43 C44 176.4(8) yes
C43 C44 H442 108.0 no
C43 C44 H441 105.8 no
H442 C44 H441 112.5 no
C43 C44 H443 107.8 no
H442 C44 H443 111.8 no
H441 C44 H443 110.6 no
N9 C45 C46 174.8(8) yes
C45 C46 H462 111.4 no
C45 C46 H463 114.9 no
H462 C46 H463 106.0 no
C45 C46 H461 115.1 no
H462 C46 H461 105.9 no
H463 C46 H461 102.7 no
F1 P1 F2 178.77(17) yes
F1 P1 F3 89.68(16) yes
F2 P1 F3 89.12(17) yes
F1 P1 F4 90.53(12) yes
F2 P1 F4 89.77(11) yes
F3 P1 F4 90.80(14) yes
F1 P1 F5 89.98(17) yes
F2 P1 F5 91.21(17) yes
F3 P1 F5 178.62(14) yes
F4 P1 F5 90.54(12) yes
F1 P1 F6 89.47(12) yes
F2 P1 F6 90.25(12) yes
F3 P1 F6 90.01(14) yes
F4 P1 F6 179.19(12) yes
F5 P1 F6 88.65(12) yes
F7 P2 F8 178.86(15) yes
F7 P2 F9 90.56(14) yes
F8 P2 F9 90.58(14) yes
F7 P2 F10 91.10(16) yes
F8 P2 F10 88.84(15) yes
F9 P2 F10 89.85(12) yes
F7 P2 F11 89.88(15) yes
F8 P2 F11 88.98(14) yes
F9 P2 F11 179.22(13) yes
F10 P2 F11 90.78(12) yes
F7 P2 F12 90.53(14) yes
F8 P2 F12 89.51(13) yes
F9 P2 F12 90.96(11) yes
F10 P2 F12 178.17(14) yes
F11 P2 F12 88.39(11) yes

loop_
_geom_bond_atom_site_label_1
_geom_bond_atom_site_label_2
_geom_bond_distance
_geom_bond_publ_flag
Ru1 N1 2.058(2) yes
Ru1 N2 2.059(2) yes
Ru1 N3 2.066(2) yes
Ru1 N4 2.071(2) yes
Ru1 N5 2.059(2) yes
Ru1 N6 2.054(2) yes
N1 C1 1.337(3) yes
N1 C5 1.370(3) yes
N2 C6 1.297(3) yes
N2 C7 1.435(3) yes
N3 C21 1.343(3) yes
N3 C25 1.363(3) yes
N4 C26 1.364(3) yes
N4 C30 1.349(3) yes
N5 C31 1.347(3) yes
N5 C35 1.366(3) yes
N6 C36 1.365(3) yes
N6 C40 1.349(3) yes
O1 C13 1.317(3) yes
O1 H1 0.816 no
O2 C13 1.225(3) yes
C1 C2 1.391(4) yes
C1 H11 0.924 no
C2 C3 1.385(4) yes
C2 H21 0.935 no
C3 C4 1.391(4) yes
C3 H31 0.925 no
C4 C5 1.383(3) yes
C4 H41 0.924 no
C5 C6 1.456(3) yes
C6 H61 0.930 no
C7 C8 1.390(3) yes
C7 C12 1.393(3) yes
C8 C9 1.386(3) yes
C8 H81 0.931 no
C9 C10 1.399(4) yes
C9 H91 0.926 no
C10 C11 1.393(4) yes
C10 C13 1.487(3) yes
C11 C12 1.390(4) yes
C11 H111 0.914 no
C12 H121 0.928 no
C21 C22 1.379(4) yes
C21 H211 0.918 no
C22 C23 1.380(4) yes
C22 H221 0.923 no
C23 C24 1.388(4) yes
C23 H231 0.942 no
C24 C25 1.388(4) yes
C24 H241 0.928 no
C25 C26 1.474(3) yes
C26 C27 1.392(3) yes
C27 C28 1.390(4) yes
C27 H271 0.931 no
C28 C29 1.384(4) yes
C28 H281 0.922 no
C29 C30 1.386(4) yes
C29 H291 0.921 no
C30 H301 0.935 no
C31 C32 1.387(4) yes
C31 H311 0.932 no
C32 C33 1.376(5) yes
C32 H321 0.913 no
C33 C34 1.383(5) yes
C33 H331 0.915 no
C34 C35 1.390(4) yes
C34 H341 0.924 no
C35 C36 1.470(4) yes
C36 C37 1.394(4) yes
C37 C38 1.379(5) yes
C37 H371 0.924 no
C38 C39 1.377(5) yes
C38 H381 0.922 no
C39 C40 1.390(4) yes
C39 H391 0.922 no
C40 H401 0.912 no
N7 C41 1.119(6) yes
C41 C42 1.427(6) yes
C42 H421 0.971 no
C42 H423 0.970 no
C42 H422 0.973 no
N8 C43 1.133(6) yes
C43 C44 1.355(7) yes
C44 H442 0.944 no
C44 H441 0.933 no
C44 H443 0.933 no
N9 C45 1.158(7) yes
C45 C46 1.392(6) yes
C46 H462 0.944 no
C46 H463 0.950 no
C46 H461 0.941 no
P1 F1 1.588(2) yes
P1 F2 1.589(2) yes
P1 F3 1.578(2) yes
P1 F4 1.5962(19) yes
P1 F5 1.583(2) yes
P1 F6 1.616(2) yes
P2 F7 1.585(3) yes
P2 F8 1.609(2) yes
P2 F9 1.588(2) yes
P2 F10 1.593(2) yes
P2 F11 1.598(2) yes
P2 F12 1.594(2) yes

loop_
_geom_hbond_atom_site_label_D
_geom_hbond_atom_site_label_H
_geom_hbond_atom_site_label_A
_geom_hbond_site_symmetry_A
_geom_hbond_angle_DHA
_geom_hbond_distance_DH
_geom_hbond_distance_HA
_geom_hbond_distance_DA
_geom_hbond_publ_flag
C6 H61 N8 . 147 0.93 2.49 3.313(5) yes
C32 H321 N7 3_646 169 0.91 2.57 3.465(5) yes
C33 H331 N8 3_646 152 0.91 2.60 3.432(5) yes
C40 H401 N7 . 135 0.91 2.50 3.213(5) yes
C1 H11 O2 3_646 129 0.92 2.55 3.215(5) yes
O1 H1 O2 2_666 176 0.82 1.81 2.628(5) yes
